data_4067080
loop_
_publ_author_name
'Zhang, Jie'
'Medley, Christopher M.'
'Krause, Jeanette A.'
'Guan, Hairong'

_publ_section_title
;
 Mechanistic Insights into C&#x2212;S Cross-Coupling Reactions Catalyzed
 by Nickel Bis(phosphinite) Pincer Complexes
;
_journal_issue 23
_journal_name_full Organometallics
_journal_page_first 6393
_journal_paper_doi 10.1021/om100816d
_journal_volume 29
_journal_year 2010
_chemical_formula_moiety 'C10 H15 Cl Ni O2 P2'
_chemical_formula_sum 'C10 H15 Cl Ni O2 P2'
_chemical_formula_weight 323.32
_chemical_name_systematic
; 
 ? 
;
_space_group_IT_number 14
_symmetry_cell_setting monoclinic
_symmetry_space_group_name_Hall '-P 2ybc'
_symmetry_space_group_name_H-M 'P 1 21/c 1'
_atom_sites_solution_hydrogens geom
_atom_sites_solution_primary direct
_atom_sites_solution_secondary difmap
_audit_creation_method SHELXL-97
_cell_angle_alpha 90.00
_cell_angle_beta 90.5090(10)
_cell_angle_gamma 90.00
_cell_formula_units_Z 8
_cell_length_a 9.1889(2)
_cell_length_b 9.5488(2)
_cell_length_c 31.4741(8)
_cell_measurement_reflns_used 9935
_cell_measurement_temperature 150(2)
_cell_measurement_theta_max 67.78
_cell_measurement_theta_min 2.81
_cell_volume 2761.52(11)
_computing_cell_refinement 'Bruker SAINT v7.66A'
_computing_data_collection 'Bruker SMART v5.634'
_computing_data_reduction 'Bruker SAINT v7.66A'
_computing_molecular_graphics 'Bruker SHELXTL v6.14'
_computing_publication_material 'Bruker SHELXTL v6.14'
_computing_structure_refinement 'Bruker SHELXTL v6.14'
_computing_structure_solution 'Bruker SHELXTL v6.14'
_diffrn_ambient_temperature 150(2)
_diffrn_detector_area_resol_mean 0.83
_diffrn_measured_fraction_theta_full 0.987
_diffrn_measured_fraction_theta_max 0.987
_diffrn_measurement_device_type 'Bruker SMART6000 CCD'
_diffrn_measurement_method '\w scans'
_diffrn_radiation_monochromator graphite
_diffrn_radiation_source 'fine-focus sealed tube'
_diffrn_radiation_type CuK\a
_diffrn_radiation_wavelength 1.54178
_diffrn_reflns_av_R_equivalents 0.0387
_diffrn_reflns_av_sigmaI/netI 0.0271
_diffrn_reflns_limit_h_max 10
_diffrn_reflns_limit_h_min -10
_diffrn_reflns_limit_k_max 11
_diffrn_reflns_limit_k_min -11
_diffrn_reflns_limit_l_max 36
_diffrn_reflns_limit_l_min -37
_diffrn_reflns_number 23095
_diffrn_reflns_theta_full 68.09
_diffrn_reflns_theta_max 68.09
_diffrn_reflns_theta_min 2.81
_exptl_absorpt_coefficient_mu 5.874
_exptl_absorpt_correction_T_max 0.9436
_exptl_absorpt_correction_T_min 0.5912
_exptl_absorpt_correction_type multi-scan
_exptl_absorpt_process_details 'SADABS v2008/1 (Sheldrick)'
_exptl_crystal_colour 'pale yellow'
_exptl_crystal_density_diffrn 1.555
_exptl_crystal_density_method 'not measured'
_exptl_crystal_description plate
_exptl_crystal_F_000 1328
_exptl_crystal_size_max 0.10
_exptl_crystal_size_mid 0.09
_exptl_crystal_size_min 0.01
_refine_diff_density_max 0.430
_refine_diff_density_min -0.277
_refine_diff_density_rms 0.070
_refine_ls_extinction_method none
_refine_ls_goodness_of_fit_ref 1.015
_refine_ls_hydrogen_treatment constr
_refine_ls_matrix_type full
_refine_ls_number_parameters 297
_refine_ls_number_reflns 4968
_refine_ls_number_restraints 0
_refine_ls_restrained_S_all 1.015
_refine_ls_R_factor_all 0.0388
_refine_ls_R_factor_gt 0.0311
_refine_ls_shift/su_max 0.001
_refine_ls_shift/su_mean 0.000
_refine_ls_structure_factor_coef Fsqd
_refine_ls_weighting_details 'calc w=1/[\s^2^(Fo^2^)+(0.0530P)^2^+0.7590P] where P=(Fo^2^+2Fc^2^)/3'
_refine_ls_weighting_scheme calc
_refine_ls_wR_factor_gt 0.0796
_refine_ls_wR_factor_ref 0.0842
_reflns_number_gt 4222
_reflns_number_total 4968
_reflns_threshold_expression >2\s(I)
_cod_data_source_file om100816d_si_001.cif
_cod_data_source_block 1B
_cod_depositor_comments
;
The following automatic conversions were performed:

'_symmetry_cell_setting' value 'Monoclinic' changed to 'monoclinic'
according to /home/saulius/struct/CIF-dictionaries/cif_core.dic
dictionary named 'cif_core.dic' version 2.4.1 from 2010-06-29.

Automatic conversion script
Id: cif_fix_values 1715 2011-07-08 13:25:40Z adriana 
;
_cod_original_sg_symbol_H-M P2(1)/c
_cod_database_code 4067080

loop_
_symmetry_equiv_pos_as_xyz
'x, y, z'
'-x, y+1/2, -z+1/2'
'-x, -y, -z'
'x, -y-1/2, z-1/2'

loop_
_atom_site_label
_atom_site_type_symbol
_atom_site_fract_x
_atom_site_fract_y
_atom_site_fract_z
_atom_site_U_iso_or_equiv
_atom_site_adp_type
_atom_site_occupancy
_atom_site_symmetry_multiplicity
_atom_site_calc_flag
_atom_site_refinement_flags
Ni1 Ni 0.30400(4) 0.16958(4) 0.198097(12) 0.01985(11) Uani 1 1 d .
Cl1 Cl 0.32195(7) 0.23217(6) 0.131694(18) 0.02810(14) Uani 1 1 d .
P1 P 0.14299(7) 0.31741(6) 0.218544(19) 0.02270(14) Uani 1 1 d .
P2 P 0.45813(7) 0.00268(6) 0.194014(19) 0.02387(14) Uani 1 1 d .
O1 O 0.12572(19) 0.29325(18) 0.27041(5) 0.0285(4) Uani 1 1 d .
O2 O 0.48279(18) -0.05801(18) 0.24267(5) 0.0276(4) Uani 1 1 d .
C1 C 0.3028(2) 0.1165(2) 0.25536(7) 0.0215(5) Uani 1 1 d .
C2 C 0.2142(3) 0.1845(2) 0.28508(8) 0.0229(5) Uani 1 1 d .
C3 C 0.2134(3) 0.1492(3) 0.32782(8) 0.0277(5) Uani 1 1 d .
H3 H 0.1514 0.1964 0.3471 0.033 Uiso 1 1 calc R
C4 C 0.3055(3) 0.0430(3) 0.34168(8) 0.0292(5) Uani 1 1 d .
H4 H 0.3056 0.0176 0.3709 0.035 Uiso 1 1 calc R
C5 C 0.3976(3) -0.0271(3) 0.31401(8) 0.0266(5) Uani 1 1 d .
H5 H 0.4615 -0.0985 0.3239 0.032 Uiso 1 1 calc R
C6 C 0.3926(2) 0.0113(2) 0.27151(7) 0.0227(5) Uani 1 1 d .
C7 C -0.0413(3) 0.2975(3) 0.19948(9) 0.0328(6) Uani 1 1 d .
H7A H -0.1057 0.3592 0.2157 0.049 Uiso 1 1 calc R
H7B H -0.0722 0.2001 0.2031 0.049 Uiso 1 1 calc R
H7C H -0.0464 0.3226 0.1693 0.049 Uiso 1 1 calc R
C8 C 0.1747(3) 0.5032(3) 0.21339(9) 0.0322(6) Uani 1 1 d .
H8A H 0.0975 0.5547 0.2279 0.048 Uiso 1 1 calc R
H8B H 0.1749 0.5287 0.1832 0.048 Uiso 1 1 calc R
H8C H 0.2691 0.5269 0.2262 0.048 Uiso 1 1 calc R
C9 C 0.4122(4) -0.1522(3) 0.16433(11) 0.0529(9) Uani 1 1 d .
H9A H 0.4851 -0.2249 0.1699 0.079 Uiso 1 1 calc R
H9B H 0.4102 -0.1302 0.1339 0.079 Uiso 1 1 calc R
H9C H 0.3162 -0.1859 0.1730 0.079 Uiso 1 1 calc R
C10 C 0.6389(3) 0.0465(4) 0.17740(10) 0.0442(8) Uani 1 1 d .
H10A H 0.7032 -0.0342 0.1818 0.066 Uiso 1 1 calc R
H10B H 0.6750 0.1260 0.1941 0.066 Uiso 1 1 calc R
H10C H 0.6373 0.0715 0.1472 0.066 Uiso 1 1 calc R
Ni2 Ni 0.80067(4) 0.81945(4) 0.057016(12) 0.02108(11) Uani 1 1 d .
Cl2 Cl 0.69173(7) 1.02335(6) 0.05666(2) 0.03433(16) Uani 1 1 d .
P3 P 1.00552(6) 0.88855(6) 0.082435(19) 0.02268(14) Uani 1 1 d .
P4 P 0.62801(6) 0.69872(6) 0.028577(19) 0.02136(14) Uani 1 1 d .
O3 O 1.10060(18) 0.74667(17) 0.09372(6) 0.0272(4) Uani 1 1 d .
O4 O 0.68159(18) 0.53373(17) 0.03023(5) 0.0275(4) Uani 1 1 d .
C11 C 0.8906(3) 0.6430(2) 0.06087(7) 0.0214(5) Uani 1 1 d .
C12 C 1.0285(3) 0.6260(2) 0.07929(7) 0.0225(5) Uani 1 1 d .
C13 C 1.0933(3) 0.4974(3) 0.08508(8) 0.0285(5) Uani 1 1 d .
H13 H 1.1871 0.4897 0.0978 0.034 Uiso 1 1 calc R
C14 C 1.0174(3) 0.3793(3) 0.07181(8) 0.0313(6) Uani 1 1 d .
H14 H 1.0605 0.2897 0.0757 0.038 Uiso 1 1 calc R
C15 C 0.8803(3) 0.3882(2) 0.05299(8) 0.0289(5) Uani 1 1 d .
H15 H 0.8295 0.3067 0.0439 0.035 Uiso 1 1 calc R
C16 C 0.8202(3) 0.5210(2) 0.04792(7) 0.0223(5) Uani 1 1 d .
C17 C 1.0096(3) 0.9849(3) 0.13172(8) 0.0296(5) Uani 1 1 d .
H17A H 1.1103 1.0095 0.1389 0.044 Uiso 1 1 calc R
H17B H 0.9688 0.9270 0.1544 0.044 Uiso 1 1 calc R
H17C H 0.9518 1.0706 0.1286 0.044 Uiso 1 1 calc R
C18 C 1.1251(3) 0.9851(3) 0.04810(8) 0.0313(6) Uani 1 1 d .
H18A H 1.2145 1.0092 0.0637 0.047 Uiso 1 1 calc R
H18B H 1.0766 1.0712 0.0386 0.047 Uiso 1 1 calc R
H18C H 1.1493 0.9276 0.0234 0.047 Uiso 1 1 calc R
C19 C 0.4513(3) 0.6917(3) 0.05285(9) 0.0363(6) Uani 1 1 d .
H19A H 0.3896 0.6249 0.0374 0.054 Uiso 1 1 calc R
H19B H 0.4064 0.7848 0.0519 0.054 Uiso 1 1 calc R
H19C H 0.4618 0.6617 0.0825 0.054 Uiso 1 1 calc R
C20 C 0.5894(3) 0.7274(3) -0.02672(8) 0.0309(6) Uani 1 1 d .
H20A H 0.5166 0.6595 -0.0365 0.046 Uiso 1 1 calc R
H20B H 0.6789 0.7159 -0.0431 0.046 Uiso 1 1 calc R
H20C H 0.5518 0.8226 -0.0307 0.046 Uiso 1 1 calc R

loop_
_atom_site_aniso_label
_atom_site_aniso_U_11
_atom_site_aniso_U_22
_atom_site_aniso_U_33
_atom_site_aniso_U_23
_atom_site_aniso_U_13
_atom_site_aniso_U_12
Ni1 0.0199(2) 0.0208(2) 0.0188(2) -0.00056(14) -0.00112(15) 0.00334(16)
Cl1 0.0310(3) 0.0329(3) 0.0203(3) 0.0032(2) -0.0031(2) 0.0001(2)
P1 0.0225(3) 0.0219(3) 0.0237(3) -0.0020(2) -0.0011(2) 0.0045(2)
P2 0.0233(3) 0.0269(3) 0.0214(3) -0.0015(2) -0.0011(2) 0.0076(2)
O1 0.0316(9) 0.0288(9) 0.0251(9) -0.0022(7) 0.0025(7) 0.0106(8)
O2 0.0269(9) 0.0307(9) 0.0254(9) 0.0041(7) 0.0009(7) 0.0106(7)
C1 0.0209(11) 0.0212(11) 0.0225(12) 0.0001(9) -0.0033(9) -0.0010(9)
C2 0.0215(12) 0.0221(12) 0.0251(12) -0.0021(9) -0.0006(9) -0.0015(9)
C3 0.0307(13) 0.0286(13) 0.0237(13) -0.0033(10) 0.0037(10) -0.0027(11)
C4 0.0360(14) 0.0297(13) 0.0218(12) 0.0035(10) -0.0011(10) -0.0040(11)
C5 0.0262(12) 0.0251(12) 0.0285(13) 0.0069(10) -0.0023(10) -0.0021(10)
C6 0.0202(11) 0.0246(12) 0.0233(12) -0.0003(9) -0.0001(9) 0.0000(9)
C7 0.0264(13) 0.0370(14) 0.0350(14) -0.0046(11) -0.0030(11) 0.0038(11)
C8 0.0369(15) 0.0236(13) 0.0358(15) 0.0000(10) -0.0052(11) 0.0032(11)
C9 0.066(2) 0.0405(17) 0.0519(19) -0.0181(14) -0.0215(16) 0.0232(16)
C10 0.0295(14) 0.065(2) 0.0380(16) 0.0183(14) 0.0078(12) 0.0143(14)
Ni2 0.0212(2) 0.0164(2) 0.0257(2) -0.00232(15) -0.00256(16) 0.00024(15)
Cl2 0.0381(3) 0.0219(3) 0.0429(4) -0.0029(2) -0.0027(3) 0.0083(3)
P3 0.0228(3) 0.0190(3) 0.0262(3) -0.0027(2) -0.0016(2) -0.0023(2)
P4 0.0202(3) 0.0204(3) 0.0234(3) -0.0020(2) -0.0025(2) -0.0006(2)
O3 0.0240(9) 0.0213(8) 0.0362(10) -0.0022(7) -0.0066(7) -0.0018(7)
O4 0.0272(9) 0.0201(8) 0.0351(10) -0.0028(7) -0.0088(7) -0.0012(7)
C11 0.0255(12) 0.0181(11) 0.0206(11) -0.0001(9) 0.0016(9) 0.0008(10)
C12 0.0233(12) 0.0210(12) 0.0231(12) -0.0006(9) 0.0000(9) -0.0010(10)
C13 0.0271(13) 0.0280(13) 0.0303(13) 0.0031(10) -0.0040(10) 0.0048(11)
C14 0.0364(14) 0.0204(12) 0.0371(14) 0.0003(10) -0.0026(11) 0.0063(11)
C15 0.0357(14) 0.0176(12) 0.0331(14) -0.0024(9) -0.0037(11) -0.0020(10)
C16 0.0244(12) 0.0222(11) 0.0203(11) 0.0014(9) -0.0010(9) -0.0028(10)
C17 0.0290(13) 0.0297(13) 0.0301(13) -0.0084(10) -0.0001(10) -0.0066(11)
C18 0.0315(14) 0.0304(13) 0.0320(14) 0.0002(11) 0.0025(11) -0.0048(11)
C19 0.0275(14) 0.0421(16) 0.0394(16) -0.0095(12) 0.0085(12) -0.0030(12)
C20 0.0334(14) 0.0314(14) 0.0277(13) 0.0012(10) -0.0070(11) -0.0010(11)

loop_
_atom_type_symbol
_atom_type_description
_atom_type_scat_dispersion_real
_atom_type_scat_dispersion_imag
_atom_type_scat_source
C C 0.0181 0.0091 'International Tables Vol C Tables 4.2.6.8 and 6.1.1.4'
H H 0.0000 0.0000 'International Tables Vol C Tables 4.2.6.8 and 6.1.1.4'
O O 0.0492 0.0322 'International Tables Vol C Tables 4.2.6.8 and 6.1.1.4'
P P 0.2955 0.4335 'International Tables Vol C Tables 4.2.6.8 and 6.1.1.4'
Cl Cl 0.3639 0.7018 'International Tables Vol C Tables 4.2.6.8 and 6.1.1.4'
Ni Ni -3.0029 0.5091 'International Tables Vol C Tables 4.2.6.8 and 6.1.1.4'

loop_
_geom_angle_atom_site_label_1
_geom_angle_atom_site_label_2
_geom_angle_atom_site_label_3
_geom_angle
C1 Ni1 P2 82.28(7)
C1 Ni1 P1 83.07(7)
P2 Ni1 P1 165.24(3)
C1 Ni1 Cl1 176.00(7)
P2 Ni1 Cl1 95.22(3)
P1 Ni1 Cl1 99.51(3)
O1 P1 C7 102.44(11)
O1 P1 C8 104.02(11)
C7 P1 C8 103.05(13)
O1 P1 Ni1 106.01(6)
C7 P1 Ni1 118.62(9)
C8 P1 Ni1 120.43(9)
O2 P2 C10 103.42(11)
O2 P2 C9 102.89(13)
C10 P2 C9 104.70(17)
O2 P2 Ni1 106.95(6)
C10 P2 Ni1 117.34(11)
C9 P2 Ni1 119.48(11)
C2 O1 P1 111.65(14)
C6 O2 P2 110.99(14)
C6 C1 C2 115.8(2)
C6 C1 Ni1 122.53(17)
C2 C1 Ni1 121.63(17)
C3 C2 O1 119.6(2)
C3 C2 C1 122.8(2)
O1 C2 C1 117.6(2)
C2 C3 C4 118.3(2)
C3 C4 C5 121.8(2)
C6 C5 C4 117.5(2)
C5 C6 C1 123.8(2)
C5 C6 O2 119.1(2)
C1 C6 O2 117.1(2)
C11 Ni2 P3 82.40(8)
C11 Ni2 P4 82.45(8)
P3 Ni2 P4 164.39(3)
C11 Ni2 Cl2 176.42(7)
P3 Ni2 Cl2 97.36(3)
P4 Ni2 Cl2 97.99(3)
O3 P3 C18 103.00(11)
O3 P3 C17 103.13(11)
C18 P3 C17 104.29(12)
O3 P3 Ni2 106.82(6)
C18 P3 Ni2 118.17(9)
C17 P3 Ni2 119.30(9)
O4 P4 C20 103.45(11)
O4 P4 C19 102.75(12)
C20 P4 C19 104.24(13)
O4 P4 Ni2 106.25(6)
C20 P4 Ni2 117.43(9)
C19 P4 Ni2 120.52(9)
C12 O3 P3 110.94(14)
C16 O4 P4 111.56(14)
C16 C11 C12 116.2(2)
C16 C11 Ni2 121.87(18)
C12 C11 Ni2 121.80(17)
C13 C12 C11 123.2(2)
C13 C12 O3 119.2(2)
C11 C12 O3 117.6(2)
C12 C13 C14 118.0(2)
C13 C14 C15 122.0(2)
C14 C15 C16 117.5(2)
O4 C16 C11 117.8(2)
O4 C16 C15 119.1(2)
C11 C16 C15 123.1(2)

loop_
_geom_bond_atom_site_label_1
_geom_bond_atom_site_label_2
_geom_bond_distance
Ni1 C1 1.872(2)
Ni1 P2 2.1367(7)
Ni1 P1 2.1477(7)
Ni1 Cl1 2.1814(7)
P1 O1 1.6577(17)
P1 C7 1.802(3)
P1 C8 1.805(3)
P2 O2 1.6512(17)
P2 C10 1.796(3)
P2 C9 1.797(3)
O1 C2 1.395(3)
O2 C6 1.401(3)
C1 C6 1.393(3)
C1 C2 1.405(3)
C2 C3 1.387(3)
C3 C4 1.388(4)
C4 C5 1.391(4)
C5 C6 1.387(3)
Ni2 C11 1.880(2)
Ni2 P3 2.1429(7)
Ni2 P4 2.1499(7)
Ni2 Cl2 2.1892(7)
P3 O3 1.6490(17)
P3 C18 1.802(3)
P3 C17 1.804(2)
P4 O4 1.6513(17)
P4 C20 1.794(3)
P4 C19 1.802(3)
O3 C12 1.403(3)
O4 C16 1.391(3)
C11 C16 1.391(3)
C11 C12 1.398(3)
C12 C13 1.376(3)
C13 C14 1.388(4)
C14 C15 1.390(4)
C15 C16 1.392(3)

loop_
_geom_torsion_atom_site_label_1
_geom_torsion_atom_site_label_2
_geom_torsion_atom_site_label_3
_geom_torsion_atom_site_label_4
_geom_torsion
C1 Ni1 P1 O1 1.63(10)
P2 Ni1 P1 O1 8.81(15)
Cl1 Ni1 P1 O1 -175.28(7)
C1 Ni1 P1 C7 -112.69(13)
P2 Ni1 P1 C7 -105.51(16)
Cl1 Ni1 P1 C7 70.39(11)
C1 Ni1 P1 C8 119.08(13)
P2 Ni1 P1 C8 126.26(15)
Cl1 Ni1 P1 C8 -57.83(11)
C1 Ni1 P2 O2 -2.88(10)
P1 Ni1 P2 O2 -10.07(15)
Cl1 Ni1 P2 O2 173.99(7)
C1 Ni1 P2 C10 -118.40(14)
P1 Ni1 P2 C10 -125.59(16)
Cl1 Ni1 P2 C10 58.46(12)
C1 Ni1 P2 C9 113.24(16)
P1 Ni1 P2 C9 106.05(18)
Cl1 Ni1 P2 C9 -69.90(15)
C7 P1 O1 C2 123.12(17)
C8 P1 O1 C2 -129.82(17)
Ni1 P1 O1 C2 -1.88(17)
C10 P2 O2 C6 127.26(18)
C9 P2 O2 C6 -123.94(19)
Ni1 P2 O2 C6 2.76(16)
P2 Ni1 C1 C6 2.91(19)
P1 Ni1 C1 C6 -178.9(2)
Cl1 Ni1 C1 C6 -48.5(12)
P2 Ni1 C1 C2 -179.46(19)
P1 Ni1 C1 C2 -1.30(18)
Cl1 Ni1 C1 C2 129.1(10)
P1 O1 C2 C3 -179.75(18)
P1 O1 C2 C1 1.1(3)
C6 C1 C2 C3 -0.9(3)
Ni1 C1 C2 C3 -178.67(19)
C6 C1 C2 O1 178.2(2)
Ni1 C1 C2 O1 0.4(3)
O1 C2 C3 C4 -178.3(2)
C1 C2 C3 C4 0.8(4)
C2 C3 C4 C5 0.3(4)
C3 C4 C5 C6 -1.1(4)
C4 C5 C6 C1 0.9(4)
C4 C5 C6 O2 -179.4(2)
C2 C1 C6 C5 0.0(3)
Ni1 C1 C6 C5 177.77(19)
C2 C1 C6 O2 -179.7(2)
Ni1 C1 C6 O2 -1.9(3)
P2 O2 C6 C5 179.38(18)
P2 O2 C6 C1 -0.9(3)
C11 Ni2 P3 O3 -6.00(10)
P4 Ni2 P3 O3 -20.08(14)
Cl2 Ni2 P3 O3 170.40(7)
C11 Ni2 P3 C18 109.37(12)
P4 Ni2 P3 C18 95.28(15)
Cl2 Ni2 P3 C18 -74.24(10)
C11 Ni2 P3 C17 -122.21(12)
P4 Ni2 P3 C17 -136.30(14)
Cl2 Ni2 P3 C17 54.19(11)
C11 Ni2 P4 O4 2.16(10)
P3 Ni2 P4 O4 16.25(14)
Cl2 Ni2 P4 O4 -174.25(7)
C11 Ni2 P4 C20 -112.94(12)
P3 Ni2 P4 C20 -98.86(15)
Cl2 Ni2 P4 C20 70.64(10)
C11 Ni2 P4 C19 118.18(14)
P3 Ni2 P4 C19 132.27(15)
Cl2 Ni2 P4 C19 -58.23(12)
C18 P3 O3 C12 -118.54(16)
C17 P3 O3 C12 133.17(16)
Ni2 P3 O3 C12 6.62(16)
C20 P4 O4 C16 122.69(17)
C19 P4 O4 C16 -129.04(17)
Ni2 P4 O4 C16 -1.58(16)
P3 Ni2 C11 C16 -178.94(19)
P4 Ni2 C11 C16 -2.73(18)
Cl2 Ni2 C11 C16 94.6(13)
P3 Ni2 C11 C12 5.03(18)
P4 Ni2 C11 C12 -178.76(19)
Cl2 Ni2 C11 C12 -81.4(13)
C16 C11 C12 C13 -0.6(3)
Ni2 C11 C12 C13 175.67(19)
C16 C11 C12 O3 -178.32(19)
Ni2 C11 C12 O3 -2.1(3)
P3 O3 C12 C13 178.57(18)
P3 O3 C12 C11 -3.6(3)
C11 C12 C13 C14 0.1(4)
O3 C12 C13 C14 177.9(2)
C12 C13 C14 C15 0.3(4)
C13 C14 C15 C16 -0.2(4)
P4 O4 C16 C11 -0.3(3)
P4 O4 C16 C15 177.94(18)
C12 C11 C16 O4 178.7(2)
Ni2 C11 C16 O4 2.5(3)
C12 C11 C16 C15 0.6(3)
Ni2 C11 C16 C15 -175.62(19)
C14 C15 C16 O4 -178.3(2)
C14 C15 C16 C11 -0.2(4)
